data_4126622
loop_
_publ_author_name
'Back, Jisu'
'Park, Junbeom'
'Kim, Youngsuk'
'Kang, Haneol'
'Kim, Yonghwi'
'Park, Moon Jeong'
'Kim, Kimoon'
'Lee, Eunsung'

_publ_section_title
;
 Triazenyl Radicals Stabilized by N-Heterocyclic Carbenes.
;
_journal_name_full 'Journal of the American Chemical Society'
_journal_paper_doi 10.1021/jacs.7b08753
_journal_year 2017
_chemical_formula_moiety 'C54 H72 N7'
_chemical_formula_sum 'C54 H72 N7'
_chemical_formula_weight 819.18
_space_group_crystal_system monoclinic
_space_group_IT_number 14
_space_group_name_Hall '-P 2yn'
_space_group_name_H-M_alt 'P 1 21/n 1'
_symmetry_space_group_name_Hall '-P 2yn'
_symmetry_space_group_name_H-M 'P 1 21/n 1'
_atom_sites_solution_hydrogens geom
_atom_sites_solution_primary dual
_audit_creation_date 2017-05-16
_audit_creation_method
;
Olex2 1.2
(compiled 2017.03.28 svn.r3405 for OlexSys, GUI svn.r5337)
;
_cell_angle_alpha 90
_cell_angle_beta 93.77(3)
_cell_angle_gamma 90
_cell_formula_units_Z 4
_cell_length_a 12.821(3)
_cell_length_b 28.197(6)
_cell_length_c 13.549(3)
_cell_measurement_reflns_used 4522
_cell_measurement_temperature 100(2)
_cell_measurement_theta_max 23.726
_cell_measurement_theta_min 2.117
_cell_volume 4887.6(19)
_computing_cell_refinement HKL3000
_computing_data_collection 'PAL ADSC Quantum-210 ADX Program'
_computing_data_reduction HKL3000
_computing_molecular_graphics 'Olex2 (Dolomanov et al., 2009)'
_computing_publication_material 'Olex2 (Dolomanov et al., 2009)'
_computing_structure_refinement 'ShelXL (Sheldrick, 2015)'
_computing_structure_solution 'ShelXT (Sheldrick, 2015)'
_diffrn_ambient_temperature 100.15
_diffrn_measured_fraction_theta_full 0.998
_diffrn_measured_fraction_theta_max 0.998
_diffrn_measurement_device_type 'ADSC Q210 CCD area detector'
_diffrn_measurement_method 'omega scan'
_diffrn_radiation_monochromator 'Si(111) double crystal monochromator'
_diffrn_radiation_type synchrotron
_diffrn_radiation_wavelength 0.700
_diffrn_reflns_av_R_equivalents 0.0609
_diffrn_reflns_av_unetI/netI 0.0872
_diffrn_reflns_Laue_measured_fraction_full 0.998
_diffrn_reflns_Laue_measured_fraction_max 0.998
_diffrn_reflns_limit_h_max 14
_diffrn_reflns_limit_h_min -14
_diffrn_reflns_limit_k_max 32
_diffrn_reflns_limit_k_min -32
_diffrn_reflns_limit_l_max 0
_diffrn_reflns_limit_l_min -15
_diffrn_reflns_number 14382
_diffrn_reflns_point_group_measured_fraction_full 0.998
_diffrn_reflns_point_group_measured_fraction_max 0.998
_diffrn_reflns_theta_full 23.726
_diffrn_reflns_theta_max 23.726
_diffrn_reflns_theta_min 2.117
_diffrn_source 'PLSII 2D bending magnet'
_diffrn_standards_number 0
_exptl_absorpt_coefficient_mu 0.064
_exptl_absorpt_correction_type none
_exptl_crystal_colour red
_exptl_crystal_colour_primary red
_exptl_crystal_density_diffrn 1.113
_exptl_crystal_density_method 'not measured'
_exptl_crystal_description block
_exptl_crystal_F_000 1780
_exptl_crystal_size_max 0.2
_exptl_crystal_size_mid 0.08
_exptl_crystal_size_min 0.05
_refine_diff_density_max 0.258
_refine_diff_density_min -0.263
_refine_diff_density_rms 0.057
_refine_ls_extinction_coef 0.0148(11)
_refine_ls_extinction_expression Fc^*^=kFc[1+0.001xFc^2^\l^3^/sin(2\q)]^-1/4^
_refine_ls_extinction_method 'SHELXL-2014/7 (Sheldrick 2014'
_refine_ls_goodness_of_fit_ref 0.933
_refine_ls_hydrogen_treatment constr
_refine_ls_matrix_type full
_refine_ls_number_parameters 587
_refine_ls_number_reflns 7769
_refine_ls_number_restraints 0
_refine_ls_restrained_S_all 0.933
_refine_ls_R_factor_all 0.1073
_refine_ls_R_factor_gt 0.0559
_refine_ls_shift/su_max 0.001
_refine_ls_shift/su_mean 0.000
_refine_ls_structure_factor_coef Fsqd
_refine_ls_weighting_details 'w=1/[\s^2^(Fo^2^)+(0.0894P)^2^] where P=(Fo^2^+2Fc^2^)/3'
_refine_ls_weighting_scheme calc
_refine_ls_wR_factor_gt 0.1330
_refine_ls_wR_factor_ref 0.1570
_reflns_Friedel_coverage 0.000
_reflns_number_gt 4522
_reflns_number_total 7769
_reflns_threshold_expression 'I > 2\s(I)'
_cod_data_source_file 3a.cif
_cod_data_source_block p21n
_cod_original_cell_volume 4887.6(17)
_cod_database_code 4126622
_shelx_shelxl_version_number 2014/7
_shelx_space_group_comment
;
The symmetry employed for this shelxl refinement is uniquely defined
by the following loop, which should always be used as a source of
symmetry information in preference to the above space-group names.
They are only intended as comments.
;
_shelx_estimated_absorpt_t_max 0.997
_shelx_estimated_absorpt_t_min 0.987
_olex2_refinement_description
;
1. Fixed Uiso
 At 1.2 times of:
  All C(H) groups, All C(H,H) groups
 At 1.5 times of:
  All C(H,H,H) groups
2. Others
 Fixed Sof: H18(0.6) H18A(0.4) C0AA(0.6) H0AA(0.6) H0AB(0.6) H0AC(0.6)
 C1AA(0.6) H1AA(0.6) H1AB(0.6) H1AC(0.6) C0AB(0.4) H0AD(0.4) H0AE(0.4)
 H0AF(0.4) C1AB(0.4) H1AD(0.4) H1AE(0.4) H1AF(0.4)
3.a Ternary CH refined with riding coordinates:
 C1(H1), C11(H11), C18(H18), C18(H18A), C25(H25), C30(H30), C39(H39), C44(H44),
  C52(H52)
3.b Aromatic/amide H refined with riding coordinates:
 C7(H7), C8(H8), C9(H9), C13(H13), C14(H14), C21(H21), C23(H23), C24(H24),
 C33(H33), C34(H34), C37(H37), C41(H41), C42(H42), C48(H48), C49(H49), C50(H50)
3.c Idealised Me refined as rotating group:
 C2(H2A,H2B,H2C), C3(H3A,H3B,H3C), C10(H10A,H10B,H10C), C12(H12A,H12B,H12C),
 C26(H26A,H26B,H26C), C27(H27A,H27B,H27C), C29(H29A,H29B,H29C), C31(H31A,H31B,
 H31C), C38(H38A,H38B,H38C), C40(H40A,H40B,H40C), C43(H43A,H43B,H43C), C45(H45A,
 H45B,H45C), C53(H53A,H53B,H53C), C54(H54A,H54B,H54C), C0AA(H0AA,H0AB,H0AC),
 C1AA(H1AA,H1AB,H1AC), C0AB(H0AD,H0AE,H0AF), C1AB(H1AD,H1AE,H1AF)
;
_olex2_submission_special_instructions 'No special instructions were received'

loop_
_space_group_symop_operation_xyz
'x, y, z'
'-x+1/2, y+1/2, -z+1/2'
'-x, -y, -z'
'x-1/2, -y-1/2, z-1/2'

loop_
_atom_site_label
_atom_site_type_symbol
_atom_site_fract_x
_atom_site_fract_y
_atom_site_fract_z
_atom_site_U_iso_or_equiv
_atom_site_adp_type
_atom_site_occupancy
_atom_site_site_symmetry_order
_atom_site_calc_flag
_atom_site_refinement_flags_posn
_atom_site_refinement_flags_occupancy
_atom_site_disorder_assembly
_atom_site_disorder_group
C1 C 0.5587(3) 0.68012(9) 0.9552(2) 0.0505(8) Uani 1 1 d . . . .
H1 H 0.6353 0.6741 0.9677 0.061 Uiso 1 1 calc R . . .
C2 C 0.5164(4) 0.69592(12) 1.0530(3) 0.0936(14) Uani 1 1 d . . . .
H2A H 0.5507 0.7255 1.0750 0.140 Uiso 1 1 calc GR . . .
H2B H 0.5306 0.6713 1.1031 0.140 Uiso 1 1 calc GR . . .
H2C H 0.4408 0.7011 1.0435 0.140 Uiso 1 1 calc GR . . .
C3 C 0.5084(3) 0.63414(10) 0.9183(3) 0.0673(10) Uani 1 1 d . . . .
H3A H 0.4325 0.6384 0.9093 0.101 Uiso 1 1 calc GR . . .
H3B H 0.5242 0.6089 0.9668 0.101 Uiso 1 1 calc GR . . .
H3C H 0.5359 0.6254 0.8551 0.101 Uiso 1 1 calc GR . . .
C4 C 0.5459(2) 0.72008(9) 0.88092(19) 0.0428(7) Uani 1 1 d . . . .
C5 C 0.6304(2) 0.74654(9) 0.85071(19) 0.0395(7) Uani 1 1 d . . . .
C6 C 0.6173(2) 0.78535(9) 0.7865(2) 0.0432(7) Uani 1 1 d . . . .
C7 C 0.5160(2) 0.79635(10) 0.7505(2) 0.0502(8) Uani 1 1 d . . . .
H7 H 0.5048 0.8226 0.7072 0.060 Uiso 1 1 calc R . . .
C8 C 0.4323(2) 0.77006(11) 0.7761(2) 0.0536(8) Uani 1 1 d . . . .
H8 H 0.3640 0.7777 0.7493 0.064 Uiso 1 1 calc R . . .
C9 C 0.4470(2) 0.73243(10) 0.8409(2) 0.0502(8) Uani 1 1 d . . . .
H9 H 0.3881 0.7146 0.8586 0.060 Uiso 1 1 calc R . . .
C10 C 0.6938(3) 0.86695(10) 0.7690(3) 0.0649(9) Uani 1 1 d . . . .
H10A H 0.6353 0.8781 0.7249 0.097 Uiso 1 1 calc GR . . .
H10B H 0.7578 0.8836 0.7535 0.097 Uiso 1 1 calc GR . . .
H10C H 0.6790 0.8733 0.8378 0.097 Uiso 1 1 calc GR . . .
C11 C 0.7082(2) 0.81440(10) 0.7549(2) 0.0571(9) Uani 1 1 d . . . .
H11 H 0.7720 0.8044 0.7961 0.069 Uiso 1 1 calc R . . .
C12 C 0.7277(5) 0.80540(17) 0.6479(4) 0.159(3) Uani 1 1 d . . . .
H12A H 0.6634 0.8115 0.6066 0.238 Uiso 1 1 calc GR . . .
H12B H 0.7492 0.7724 0.6398 0.238 Uiso 1 1 calc GR . . .
H12C H 0.7831 0.8266 0.6278 0.238 Uiso 1 1 calc GR . . .
C13 C 0.7954(2) 0.75333(9) 0.9619(2) 0.0438(7) Uani 1 1 d . . . .
H13 H 0.7803 0.7820 0.9948 0.053 Uiso 1 1 calc R . . .
C14 C 0.8785(2) 0.72631(8) 0.9813(2) 0.0449(7) Uani 1 1 d . . . .
H14 H 0.9334 0.7324 1.0302 0.054 Uiso 1 1 calc R . . .
C15 C 0.7798(2) 0.69037(8) 0.85724(18) 0.0337(6) Uani 1 1 d . . . .
C16 C 0.9481(2) 0.64955(9) 0.9257(2) 0.0425(7) Uani 1 1 d . . . .
C17 C 1.0451(2) 0.65809(9) 0.8879(2) 0.0540(8) Uani 1 1 d . . . .
C18 C 1.0631(2) 0.70101(10) 0.8230(3) 0.0659(10) Uani 1 1 d . . . .
H18 H 1.0277 0.7279 0.8555 0.079 Uiso 0.6 1 calc R P A 1
H18A H 0.9923 0.7122 0.7980 0.079 Uiso 0.4 1 calc R P B 2
C21 C 1.1239(3) 0.62486(11) 0.9098(3) 0.0681(10) Uani 1 1 d . . . .
H21 H 1.1911 0.6297 0.8860 0.082 Uiso 1 1 calc R . . .
C22 C 0.9264(2) 0.60880(9) 0.97896(19) 0.0442(7) Uani 1 1 d . . . .
C23 C 1.0079(3) 0.57708(10) 0.9984(2) 0.0582(9) Uani 1 1 d . . . .
H23 H 0.9963 0.5492 1.0353 0.070 Uiso 1 1 calc R . . .
C24 C 1.1061(3) 0.58552(11) 0.9647(3) 0.0700(11) Uani 1 1 d . . . .
H24 H 1.1614 0.5637 0.9800 0.084 Uiso 1 1 calc R . . .
C25 C 0.8182(2) 0.59997(9) 1.01429(19) 0.0481(8) Uani 1 1 d . . . .
H25 H 0.7664 0.6130 0.9629 0.058 Uiso 1 1 calc R . . .
C26 C 0.8010(3) 0.62558(11) 1.1111(2) 0.0659(9) Uani 1 1 d . . . .
H26A H 0.8487 0.6127 1.1639 0.099 Uiso 1 1 calc GR . . .
H26B H 0.7286 0.6210 1.1282 0.099 Uiso 1 1 calc GR . . .
H26C H 0.8147 0.6595 1.1033 0.099 Uiso 1 1 calc GR . . .
C27 C 0.7939(3) 0.54733(10) 1.0257(2) 0.0645(10) Uani 1 1 d . . . .
H27A H 0.8105 0.5304 0.9656 0.097 Uiso 1 1 calc GR . . .
H27B H 0.7196 0.5433 1.0364 0.097 Uiso 1 1 calc GR . . .
H27C H 0.8361 0.5345 1.0825 0.097 Uiso 1 1 calc GR . . .
C28 C 0.69662(18) 0.56560(8) 0.65713(16) 0.0268(6) Uani 1 1 d . . . .
C29 C 0.7882(4) 0.69239(11) 0.5241(2) 0.0876(13) Uani 1 1 d . . . .
H29A H 0.8005 0.6950 0.5961 0.131 Uiso 1 1 calc GR . . .
H29B H 0.7217 0.7077 0.5033 0.131 Uiso 1 1 calc GR . . .
H29C H 0.8452 0.7080 0.4918 0.131 Uiso 1 1 calc GR . . .
C30 C 0.7836(3) 0.64015(10) 0.4948(2) 0.0562(9) Uani 1 1 d . . . .
H30 H 0.7236 0.6257 0.5275 0.067 Uiso 1 1 calc R . . .
C31 C 0.7612(3) 0.63469(11) 0.3837(2) 0.0673(10) Uani 1 1 d . . . .
H31A H 0.8199 0.6475 0.3492 0.101 Uiso 1 1 calc GR . . .
H31B H 0.6973 0.6521 0.3629 0.101 Uiso 1 1 calc GR . . .
H31C H 0.7520 0.6010 0.3673 0.101 Uiso 1 1 calc GR . . .
C32 C 0.8807(2) 0.61342(10) 0.53059(19) 0.0459(7) Uani 1 1 d . . . .
C33 C 0.9790(3) 0.62899(13) 0.5077(2) 0.0614(9) Uani 1 1 d . . . .
H33 H 0.9853 0.6573 0.4705 0.074 Uiso 1 1 calc R . . .
C34 C 1.0668(3) 0.60414(16) 0.5381(2) 0.0725(11) Uani 1 1 d . . . .
H34 H 1.1333 0.6152 0.5214 0.087 Uiso 1 1 calc R . . .
C35 C 0.8756(2) 0.57143(10) 0.58450(18) 0.0387(7) Uani 1 1 d . . . .
C36 C 0.9638(2) 0.54541(11) 0.61729(18) 0.0447(7) Uani 1 1 d . . . .
C37 C 1.0599(2) 0.56313(14) 0.5928(2) 0.0624(10) Uani 1 1 d . . . .
H37 H 1.1220 0.5467 0.6142 0.075 Uiso 1 1 calc R . . .
C38 C 0.9240(3) 0.51272(13) 0.78278(19) 0.0633(10) Uani 1 1 d . . . .
H38A H 0.9836 0.5282 0.8185 0.095 Uiso 1 1 calc GR . . .
H38B H 0.9064 0.4836 0.8174 0.095 Uiso 1 1 calc GR . . .
H38C H 0.8637 0.5342 0.7797 0.095 Uiso 1 1 calc GR . . .
C39 C 0.9525(2) 0.50054(11) 0.67728(19) 0.0481(8) Uani 1 1 d . . . .
H39 H 0.8925 0.4824 0.6453 0.058 Uiso 1 1 calc R . . .
C40 C 1.0476(2) 0.46784(13) 0.6804(2) 0.0650(10) Uani 1 1 d . . . .
H40A H 1.0664 0.4612 0.6129 0.098 Uiso 1 1 calc GR . . .
H40B H 1.0310 0.4380 0.7131 0.098 Uiso 1 1 calc GR . . .
H40C H 1.1065 0.4833 0.7174 0.098 Uiso 1 1 calc GR . . .
C41 C 0.7330(2) 0.51578(9) 0.53270(18) 0.0368(6) Uani 1 1 d . . . .
H41 H 0.7697 0.5001 0.4835 0.044 Uiso 1 1 calc R . . .
C42 C 0.63422(19) 0.50814(8) 0.55153(17) 0.0319(6) Uani 1 1 d . . . .
H42 H 0.5881 0.4861 0.5185 0.038 Uiso 1 1 calc R . . .
C43 C 0.6055(4) 0.48051(16) 0.8656(3) 0.1092(17) Uani 1 1 d . . . .
H43A H 0.5549 0.4827 0.9166 0.164 Uiso 1 1 calc GR . . .
H43B H 0.6414 0.5110 0.8601 0.164 Uiso 1 1 calc GR . . .
H43C H 0.6568 0.4557 0.8837 0.164 Uiso 1 1 calc GR . . .
C44 C 0.5490(2) 0.46832(9) 0.76735(19) 0.0411(7) Uani 1 1 d . . . .
H44 H 0.6031 0.4650 0.7179 0.049 Uiso 1 1 calc R . . .
C45 C 0.4927(3) 0.42166(11) 0.7711(3) 0.0818(12) Uani 1 1 d . . . .
H45A H 0.4424 0.4229 0.8224 0.123 Uiso 1 1 calc GR . . .
H45B H 0.5434 0.3963 0.7864 0.123 Uiso 1 1 calc GR . . .
H45C H 0.4556 0.4154 0.7068 0.123 Uiso 1 1 calc GR . . .
C46 C 0.50935(18) 0.54325(8) 0.66732(17) 0.0294(6) Uani 1 1 d . . . .
C47 C 0.4469(2) 0.58216(9) 0.63793(18) 0.0356(6) Uani 1 1 d . . . .
C48 C 0.3505(2) 0.58573(11) 0.6793(2) 0.0494(8) Uani 1 1 d . . . .
H48 H 0.3064 0.6119 0.6620 0.059 Uiso 1 1 calc R . . .
C49 C 0.3175(2) 0.55261(12) 0.7439(2) 0.0544(8) Uani 1 1 d . . . .
H49 H 0.2511 0.5559 0.7704 0.065 Uiso 1 1 calc R . . .
C50 C 0.3799(2) 0.51450(11) 0.7709(2) 0.0486(7) Uani 1 1 d . . . .
H50 H 0.3558 0.4917 0.8157 0.058 Uiso 1 1 calc R . . .
C51 C 0.47831(19) 0.50879(9) 0.73357(18) 0.0356(6) Uani 1 1 d . . . .
C52 C 0.4809(2) 0.61926(9) 0.56592(19) 0.0437(7) Uani 1 1 d . . . .
H52 H 0.5488 0.6087 0.5409 0.052 Uiso 1 1 calc R . . .
C53 C 0.4987(2) 0.66744(10) 0.6159(2) 0.0571(8) Uani 1 1 d . . . .
H53A H 0.4326 0.6791 0.6392 0.086 Uiso 1 1 calc GR . . .
H53B H 0.5246 0.6900 0.5683 0.086 Uiso 1 1 calc GR . . .
H53C H 0.5502 0.6641 0.6721 0.086 Uiso 1 1 calc GR . . .
C54 C 0.4016(3) 0.62417(10) 0.4766(2) 0.0633(10) Uani 1 1 d . . . .
H54A H 0.3924 0.5934 0.4436 0.095 Uiso 1 1 calc GR . . .
H54B H 0.4273 0.6474 0.4301 0.095 Uiso 1 1 calc GR . . .
H54C H 0.3344 0.6349 0.4990 0.095 Uiso 1 1 calc GR . . .
N1 N 0.77448(15) 0.55089(7) 0.59765(14) 0.0317(5) Uani 1 1 d . . . .
N2 N 0.61021(15) 0.53809(6) 0.62786(13) 0.0274(5) Uani 1 1 d . . . .
N3 N 0.68630(15) 0.59801(6) 0.72369(13) 0.0286(5) Uani 1 1 d . . . .
N4 N 0.77188(16) 0.62413(7) 0.75810(14) 0.0351(5) Uani 1 1 d . . . .
N5 N 0.72807(16) 0.66457(7) 0.79236(14) 0.0345(5) Uani 1 1 d . . . .
N6 N 0.87188(16) 0.68706(7) 0.91745(15) 0.0380(6) Uani 1 1 d . . . .
N7 N 0.73427(16) 0.73272(7) 0.88560(15) 0.0395(6) Uani 1 1 d . . . .
C0AA C 1.0056(4) 0.69422(19) 0.7332(4) 0.0596(14) Uani 0.6 1 d . P C 1
H0AA H 1.0365 0.6683 0.6968 0.089 Uiso 0.6 1 calc GR P C 1
H0AB H 1.0065 0.7234 0.6940 0.089 Uiso 0.6 1 calc GR P C 1
H0AC H 0.9332 0.6862 0.7457 0.089 Uiso 0.6 1 calc GR P C 1
C1AA C 1.1746(4) 0.7136(2) 0.8295(4) 0.0666(16) Uani 0.6 1 d . P C 1
H1AA H 1.2002 0.7154 0.8991 0.100 Uiso 0.6 1 calc GR P C 1
H1AB H 1.1839 0.7444 0.7978 0.100 Uiso 0.6 1 calc GR P C 1
H1AC H 1.2140 0.6893 0.7959 0.100 Uiso 0.6 1 calc GR P C 1
C0AB C 1.1327(7) 0.6885(3) 0.7161(5) 0.062(2) Uani 0.4 1 d . P C 2
H0AD H 1.2067 0.6832 0.7360 0.092 Uiso 0.4 1 calc GR P C 2
H0AE H 1.1262 0.7155 0.6704 0.092 Uiso 0.4 1 calc GR P C 2
H0AF H 1.1035 0.6601 0.6833 0.092 Uiso 0.4 1 calc GR P C 2
C1AB C 1.1200(7) 0.7429(3) 0.8581(6) 0.064(2) Uani 0.4 1 d . P C 2
H1AD H 1.0880 0.7557 0.9161 0.095 Uiso 0.4 1 calc GR P C 2
H1AE H 1.1177 0.7669 0.8057 0.095 Uiso 0.4 1 calc GR P C 2
H1AF H 1.1929 0.7344 0.8761 0.095 Uiso 0.4 1 calc GR P C 2

loop_
_atom_site_aniso_label
_atom_site_aniso_U_11
_atom_site_aniso_U_22
_atom_site_aniso_U_33
_atom_site_aniso_U_23
_atom_site_aniso_U_13
_atom_site_aniso_U_12
C1 0.062(2) 0.0361(16) 0.0540(17) 0.0006(14) 0.0064(15) 0.0005(15)
C2 0.164(4) 0.056(2) 0.063(2) -0.0001(19) 0.026(2) 0.012(2)
C3 0.087(3) 0.0419(18) 0.073(2) -0.0025(16) 0.0082(19) -0.0062(18)
C4 0.0455(18) 0.0338(15) 0.0483(16) -0.0089(12) -0.0028(13) 0.0020(13)
C5 0.0376(17) 0.0315(14) 0.0476(16) -0.0045(12) -0.0110(13) 0.0042(13)
C6 0.0408(17) 0.0330(14) 0.0539(17) 0.0024(13) -0.0120(13) 0.0065(13)
C7 0.047(2) 0.0446(17) 0.0564(18) 0.0001(14) -0.0144(15) 0.0124(15)
C8 0.0391(19) 0.0498(18) 0.070(2) -0.0145(16) -0.0135(15) 0.0114(15)
C9 0.0394(18) 0.0457(17) 0.0652(19) -0.0124(15) 0.0010(15) -0.0019(14)
C10 0.072(2) 0.0463(18) 0.077(2) -0.0078(16) 0.0031(18) -0.0116(17)
C11 0.0436(19) 0.0422(17) 0.084(2) 0.0211(16) -0.0060(16) 0.0073(15)
C12 0.180(6) 0.114(4) 0.200(6) -0.091(4) 0.139(5) -0.071(4)
C13 0.0505(19) 0.0203(13) 0.0575(17) -0.0120(12) -0.0191(14) 0.0003(13)
C14 0.0489(18) 0.0245(14) 0.0574(18) -0.0125(13) -0.0255(14) 0.0014(13)
C15 0.0361(15) 0.0241(13) 0.0390(14) -0.0005(11) -0.0122(12) -0.0029(12)
C16 0.0378(18) 0.0262(14) 0.0597(18) -0.0077(13) -0.0257(14) 0.0072(13)
C17 0.0429(19) 0.0296(15) 0.086(2) -0.0124(14) -0.0254(16) -0.0019(14)
C18 0.0355(18) 0.0388(18) 0.121(3) -0.0015(18) -0.0116(19) -0.0065(14)
C21 0.042(2) 0.0424(19) 0.116(3) -0.0234(19) -0.0277(18) 0.0113(15)
C22 0.060(2) 0.0244(14) 0.0452(16) -0.0072(12) -0.0227(14) 0.0062(14)
C23 0.077(3) 0.0318(16) 0.060(2) -0.0080(14) -0.0351(18) 0.0120(17)
C24 0.069(3) 0.0397(19) 0.095(3) -0.0203(18) -0.047(2) 0.0242(18)
C25 0.068(2) 0.0310(15) 0.0433(16) -0.0008(12) -0.0131(14) 0.0026(14)
C26 0.089(3) 0.0489(19) 0.0576(19) -0.0119(16) -0.0104(17) 0.0018(18)
C27 0.114(3) 0.0378(17) 0.0416(17) -0.0032(14) 0.0015(17) -0.0106(18)
C28 0.0260(14) 0.0275(13) 0.0268(12) 0.0001(11) 0.0012(10) -0.0016(11)
C29 0.160(4) 0.052(2) 0.052(2) -0.0031(17) 0.021(2) 0.001(2)
C30 0.068(2) 0.0405(17) 0.063(2) 0.0089(14) 0.0252(17) -0.0095(15)
C31 0.071(2) 0.0499(19) 0.079(2) -0.0146(17) -0.0109(18) -0.0099(17)
C32 0.0455(18) 0.0547(18) 0.0388(15) -0.0093(14) 0.0120(13) -0.0167(15)
C33 0.058(2) 0.085(2) 0.0428(17) -0.0119(16) 0.0176(16) -0.035(2)
C34 0.039(2) 0.135(4) 0.0446(18) -0.017(2) 0.0134(15) -0.038(2)
C35 0.0302(16) 0.0548(17) 0.0319(14) -0.0106(13) 0.0092(11) -0.0105(13)
C36 0.0299(16) 0.078(2) 0.0266(14) -0.0121(14) 0.0041(11) 0.0001(15)
C37 0.0355(19) 0.116(3) 0.0367(16) -0.0163(19) 0.0084(13) -0.0104(19)
C38 0.061(2) 0.096(3) 0.0335(16) 0.0011(16) 0.0053(14) 0.0358(19)
C39 0.0356(16) 0.076(2) 0.0327(15) -0.0086(14) -0.0005(12) 0.0107(15)
C40 0.0409(19) 0.101(3) 0.0522(18) -0.0180(18) -0.0037(14) 0.0227(18)
C41 0.0360(16) 0.0413(15) 0.0333(14) -0.0143(12) 0.0026(11) 0.0006(13)
C42 0.0304(16) 0.0292(13) 0.0356(14) -0.0120(11) -0.0011(11) 0.0025(11)
C43 0.120(4) 0.103(3) 0.095(3) -0.021(2) -0.066(3) 0.045(3)
C44 0.0349(16) 0.0419(16) 0.0463(16) 0.0083(13) 0.0019(12) -0.0051(13)
C45 0.063(3) 0.046(2) 0.137(3) 0.014(2) 0.014(2) -0.0106(18)
C46 0.0236(14) 0.0304(13) 0.0340(13) -0.0094(11) 0.0014(10) 0.0002(11)
C47 0.0320(15) 0.0342(14) 0.0399(15) -0.0099(12) -0.0024(12) 0.0056(12)
C48 0.0352(18) 0.0554(19) 0.0566(18) -0.0166(15) -0.0036(14) 0.0177(14)
C49 0.0291(16) 0.079(2) 0.0554(18) -0.0120(17) 0.0082(14) 0.0036(17)
C50 0.0333(17) 0.066(2) 0.0472(17) 0.0024(15) 0.0063(13) -0.0080(15)
C51 0.0256(14) 0.0432(15) 0.0382(14) -0.0031(12) 0.0027(11) -0.0044(12)
C52 0.0471(18) 0.0330(15) 0.0498(16) -0.0009(13) -0.0063(13) 0.0099(13)
C53 0.061(2) 0.0403(17) 0.067(2) -0.0045(15) -0.0205(16) 0.0032(15)
C54 0.091(3) 0.0332(16) 0.062(2) -0.0029(14) -0.0241(18) 0.0081(17)
N1 0.0276(12) 0.0376(12) 0.0302(11) -0.0056(9) 0.0047(9) -0.0036(9)
N2 0.0249(11) 0.0258(10) 0.0316(11) -0.0057(9) 0.0036(8) -0.0013(9)
N3 0.0293(12) 0.0243(10) 0.0318(11) -0.0074(9) -0.0008(9) -0.0052(9)
N4 0.0373(13) 0.0268(11) 0.0409(12) -0.0025(9) 0.0012(10) -0.0023(10)
N5 0.0366(13) 0.0261(11) 0.0397(12) -0.0039(10) -0.0066(10) -0.0011(10)
N6 0.0383(14) 0.0217(11) 0.0511(13) -0.0056(10) -0.0188(10) 0.0020(9)
N7 0.0395(14) 0.0223(11) 0.0538(14) -0.0049(10) -0.0204(11) 0.0049(10)
C0AA 0.051(3) 0.070(4) 0.058(3) 0.023(3) 0.004(3) -0.021(3)
C1AA 0.048(4) 0.069(4) 0.086(4) -0.011(3) 0.025(3) -0.023(3)
C0AB 0.077(6) 0.061(5) 0.049(4) -0.016(4) 0.017(4) -0.002(5)
C1AB 0.095(7) 0.032(4) 0.067(5) -0.012(4) 0.024(5) -0.005(4)

loop_
_atom_type_symbol
_atom_type_description
_atom_type_scat_dispersion_real
_atom_type_scat_dispersion_imag
_atom_type_scat_source
C C 0.0030 0.0020 'International Tables Vol C Tables 4.2.6.8 and 6.1.1.4'
H H 0.0000 0.0000 'International Tables Vol C Tables 4.2.6.8 and 6.1.1.4'
N N 0.0060 0.0030 'International Tables Vol C Tables 4.2.6.8 and 6.1.1.4'

loop_
_geom_angle_atom_site_label_1
_geom_angle_atom_site_label_2
_geom_angle_atom_site_label_3
_geom_angle
C2 C1 H1 107.6
C3 C1 H1 107.6
C3 C1 C2 111.5(3)
C4 C1 H1 107.6
C4 C1 C2 109.3(2)
C4 C1 C3 113.0(2)
C1 C2 H2A 109.5
C1 C2 H2B 109.5
C1 C2 H2C 109.5
H2A C2 H2B 109.5
H2A C2 H2C 109.5
H2B C2 H2C 109.5
C1 C3 H3A 109.5
C1 C3 H3B 109.5
C1 C3 H3C 109.5
H3A C3 H3B 109.5
H3A C3 H3C 109.5
H3B C3 H3C 109.5
C5 C4 C1 122.6(3)
C9 C4 C1 120.2(3)
C9 C4 C5 117.2(3)
C4 C5 C6 122.3(2)
C4 C5 N7 118.6(2)
C6 C5 N7 119.1(2)
C5 C6 C11 122.4(2)
C7 C6 C5 117.6(3)
C7 C6 C11 120.0(2)
C6 C7 H7 119.3
C8 C7 C6 121.3(3)
C8 C7 H7 119.3
C7 C8 H8 120.0
C7 C8 C9 120.0(3)
C9 C8 H8 120.0
C4 C9 H9 119.2
C8 C9 C4 121.5(3)
C8 C9 H9 119.2
H10A C10 H10B 109.5
H10A C10 H10C 109.5
H10B C10 H10C 109.5
C11 C10 H10A 109.5
C11 C10 H10B 109.5
C11 C10 H10C 109.5
C6 C11 H11 107.9
C10 C11 C6 113.3(3)
C10 C11 H11 107.9
C10 C11 C12 108.5(3)
C12 C11 C6 111.2(3)
C12 C11 H11 107.9
C11 C12 H12A 109.5
C11 C12 H12B 109.5
C11 C12 H12C 109.5
H12A C12 H12B 109.5
H12A C12 H12C 109.5
H12B C12 H12C 109.5
C14 C13 H13 125.8
C14 C13 N7 108.4(2)
N7 C13 H13 125.8
C13 C14 H14 125.8
C13 C14 N6 108.5(2)
N6 C14 H14 125.8
N5 C15 N6 137.7(2)
N5 C15 N7 117.7(2)
N6 C15 N7 104.49(19)
C17 C16 N6 117.5(2)
C22 C16 C17 123.0(2)
C22 C16 N6 119.2(3)
C16 C17 C18 121.4(3)
C21 C17 C16 117.1(3)
C21 C17 C18 121.5(3)
C17 C18 H18 105.0
C17 C18 H18A 106.2
C17 C18 C0AB 114.5(3)
C0AA C18 C17 107.7(3)
C0AA C18 H18 105.0
C0AA C18 C1AA 122.8(4)
C1AA C18 C17 109.9(3)
C1AA C18 H18 105.0
C0AB C18 H18A 106.2
C1AB C18 C17 123.3(4)
C1AB C18 H18A 106.2
C1AB C18 C0AB 99.1(5)
C17 C21 H21 119.4
C24 C21 C17 121.2(3)
C24 C21 H21 119.4
C16 C22 C25 121.0(2)
C23 C22 C16 117.1(3)
C23 C22 C25 121.8(3)
C22 C23 H23 119.5
C22 C23 C24 121.0(3)
C24 C23 H23 119.5
C21 C24 C23 120.4(3)
C21 C24 H24 119.8
C23 C24 H24 119.8
C22 C25 H25 107.4
C22 C25 C26 112.3(2)
C22 C25 C27 112.8(3)
C26 C25 H25 107.4
C26 C25 C27 109.3(2)
C27 C25 H25 107.4
C25 C26 H26A 109.5
C25 C26 H26B 109.5
C25 C26 H26C 109.5
H26A C26 H26B 109.5
H26A C26 H26C 109.5
H26B C26 H26C 109.5
C25 C27 H27A 109.5
C25 C27 H27B 109.5
C25 C27 H27C 109.5
H27A C27 H27B 109.5
H27A C27 H27C 109.5
H27B C27 H27C 109.5
N1 C28 N2 104.95(18)
N3 C28 N1 136.5(2)
N3 C28 N2 118.4(2)
H29A C29 H29B 109.5
H29A C29 H29C 109.5
H29B C29 H29C 109.5
C30 C29 H29A 109.5
C30 C29 H29B 109.5
C30 C29 H29C 109.5
C29 C30 H30 107.3
C31 C30 C29 110.9(3)
C31 C30 H30 107.3
C32 C30 C29 112.5(3)
C32 C30 H30 107.3
C32 C30 C31 111.4(3)
C30 C31 H31A 109.5
C30 C31 H31B 109.5
C30 C31 H31C 109.5
H31A C31 H31B 109.5
H31A C31 H31C 109.5
H31B C31 H31C 109.5
C33 C32 C30 120.8(3)
C33 C32 C35 117.3(3)
C35 C32 C30 121.8(2)
C32 C33 H33 119.6
C34 C33 C32 120.8(3)
C34 C33 H33 119.6
C33 C34 H34 119.6
C33 C34 C37 120.7(3)
C37 C34 H34 119.6
C32 C35 C36 123.3(2)
C32 C35 N1 118.6(2)
C36 C35 N1 117.7(2)
C35 C36 C39 120.4(2)
C37 C36 C35 116.6(3)
C37 C36 C39 123.0(3)
C34 C37 C36 121.2(3)
C34 C37 H37 119.4
C36 C37 H37 119.4
H38A C38 H38B 109.5
H38A C38 H38C 109.5
H38B C38 H38C 109.5
C39 C38 H38A 109.5
C39 C38 H38B 109.5
C39 C38 H38C 109.5
C36 C39 C38 110.4(2)
C36 C39 H39 107.1
C36 C39 C40 114.5(3)
C38 C39 H39 107.1
C40 C39 C38 110.3(2)
C40 C39 H39 107.1
C39 C40 H40A 109.5
C39 C40 H40B 109.5
C39 C40 H40C 109.5
H40A C40 H40B 109.5
H40A C40 H40C 109.5
H40B C40 H40C 109.5
C42 C41 H41 125.6
C42 C41 N1 108.7(2)
N1 C41 H41 125.6
C41 C42 H42 126.1
C41 C42 N2 107.8(2)
N2 C42 H42 126.1
H43A C43 H43B 109.5
H43A C43 H43C 109.5
H43B C43 H43C 109.5
C44 C43 H43A 109.5
C44 C43 H43B 109.5
C44 C43 H43C 109.5
C43 C44 H44 107.3
C45 C44 C43 111.9(3)
C45 C44 H44 107.3
C45 C44 C51 113.1(2)
C51 C44 C43 109.8(2)
C51 C44 H44 107.3
C44 C45 H45A 109.5
C44 C45 H45B 109.5
C44 C45 H45C 109.5
H45A C45 H45B 109.5
H45A C45 H45C 109.5
H45B C45 H45C 109.5
C47 C46 N2 119.0(2)
C51 C46 C47 123.1(2)
C51 C46 N2 118.0(2)
C46 C47 C52 122.7(2)
C48 C47 C46 116.6(2)
C48 C47 C52 120.6(2)
C47 C48 H48 119.1
C49 C48 C47 121.9(3)
C49 C48 H48 119.1
C48 C49 H49 119.8
C48 C49 C50 120.4(3)
C50 C49 H49 119.8
C49 C50 H50 119.4
C49 C50 C51 121.1(3)
C51 C50 H50 119.4
C46 C51 C44 122.0(2)
C46 C51 C50 117.0(2)
C50 C51 C44 121.0(2)
C47 C52 H52 107.9
C47 C52 C53 111.7(2)
C47 C52 C54 111.5(2)
C53 C52 H52 107.9
C53 C52 C54 109.9(2)
C54 C52 H52 107.9
C52 C53 H53A 109.5
C52 C53 H53B 109.5
C52 C53 H53C 109.5
H53A C53 H53B 109.5
H53A C53 H53C 109.5
H53B C53 H53C 109.5
C52 C54 H54A 109.5
C52 C54 H54B 109.5
C52 C54 H54C 109.5
H54A C54 H54B 109.5
H54A C54 H54C 109.5
H54B C54 H54C 109.5
C28 N1 C35 129.72(19)
C28 N1 C41 108.51(19)
C41 N1 C35 120.78(19)
C28 N2 C46 123.85(18)
C42 N2 C28 109.97(19)
C42 N2 C46 126.03(19)
C28 N3 N4 119.8(2)
N5 N4 N3 103.02(18)
C15 N5 N4 119.8(2)
C14 N6 C16 121.23(19)
C15 N6 C14 108.8(2)
C15 N6 C16 129.74(19)
C13 N7 C5 126.8(2)
C13 N7 C15 109.8(2)
C15 N7 C5 122.51(19)
C18 C0AA H0AA 109.5
C18 C0AA H0AB 109.5
C18 C0AA H0AC 109.5
H0AA C0AA H0AB 109.5
H0AA C0AA H0AC 109.5
H0AB C0AA H0AC 109.5
C18 C1AA H1AA 109.5
C18 C1AA H1AB 109.5
C18 C1AA H1AC 109.5
H1AA C1AA H1AB 109.5
H1AA C1AA H1AC 109.5
H1AB C1AA H1AC 109.5
C18 C0AB H0AD 109.5
C18 C0AB H0AE 109.5
C18 C0AB H0AF 109.5
H0AD C0AB H0AE 109.5
H0AD C0AB H0AF 109.5
H0AE C0AB H0AF 109.5
C18 C1AB H1AD 109.5
C18 C1AB H1AE 109.5
C18 C1AB H1AF 109.5
H1AD C1AB H1AE 109.5
H1AD C1AB H1AF 109.5
H1AE C1AB H1AF 109.5

loop_
_geom_bond_atom_site_label_1
_geom_bond_atom_site_label_2
_geom_bond_distance
C1 H1 1.0000
C1 C2 1.531(4)
C1 C3 1.518(4)
C1 C4 1.513(4)
C2 H2A 0.9800
C2 H2B 0.9800
C2 H2C 0.9800
C3 H3A 0.9800
C3 H3B 0.9800
C3 H3C 0.9800
C4 C5 1.400(4)
C4 C9 1.390(4)
C5 C6 1.401(4)
C5 N7 1.437(3)
C6 C7 1.392(4)
C6 C11 1.509(4)
C7 H7 0.9500
C7 C8 1.368(4)
C8 H8 0.9500
C8 C9 1.383(4)
C9 H9 0.9500
C10 H10A 0.9800
C10 H10B 0.9800
C10 H10C 0.9800
C10 C11 1.507(4)
C11 H11 1.0000
C11 C12 1.509(5)
C12 H12A 0.9800
C12 H12B 0.9800
C12 H12C 0.9800
C13 H13 0.9500
C13 C14 1.322(4)
C13 N7 1.384(3)
C14 H14 0.9500
C14 N6 1.404(3)
C15 N5 1.291(3)
C15 N6 1.393(3)
C15 N7 1.394(3)
C16 C17 1.397(4)
C16 C22 1.395(4)
C16 N6 1.439(3)
C17 C18 1.522(4)
C17 C21 1.395(4)
C18 H18 1.0000
C18 H18A 1.0000
C18 C0AA 1.394(6)
C18 C1AA 1.469(6)
C18 C0AB 1.785(8)
C18 C1AB 1.452(8)
C21 H21 0.9500
C21 C24 1.363(5)
C22 C23 1.387(4)
C22 C25 1.518(4)
C23 H23 0.9500
C23 C24 1.389(5)
C24 H24 0.9500
C25 H25 1.0000
C25 C26 1.526(4)
C25 C27 1.527(4)
C26 H26A 0.9800
C26 H26B 0.9800
C26 H26C 0.9800
C27 H27A 0.9800
C27 H27B 0.9800
C27 H27C 0.9800
C28 N1 1.387(3)
C28 N2 1.389(3)
C28 N3 1.297(3)
C29 H29A 0.9800
C29 H29B 0.9800
C29 H29C 0.9800
C29 C30 1.526(4)
C30 H30 1.0000
C30 C31 1.523(4)
C30 C32 1.508(4)
C31 H31A 0.9800
C31 H31B 0.9800
C31 H31C 0.9800
C32 C33 1.389(4)
C32 C35 1.395(4)
C33 H33 0.9500
C33 C34 1.366(5)
C34 H34 0.9500
C34 C37 1.379(5)
C35 C36 1.395(4)
C35 N1 1.442(3)
C36 C37 1.390(4)
C36 C39 1.516(4)
C37 H37 0.9500
C38 H38A 0.9800
C38 H38B 0.9800
C38 H38C 0.9800
C38 C39 1.538(4)
C39 H39 1.0000
C39 C40 1.527(4)
C40 H40A 0.9800
C40 H40B 0.9800
C40 H40C 0.9800
C41 H41 0.9500
C41 C42 1.326(3)
C41 N1 1.406(3)
C42 H42 0.9500
C42 N2 1.385(3)
C43 H43A 0.9800
C43 H43B 0.9800
C43 H43C 0.9800
C43 C44 1.513(4)
C44 H44 1.0000
C44 C45 1.503(4)
C44 C51 1.510(4)
C45 H45A 0.9800
C45 H45B 0.9800
C45 H45C 0.9800
C46 C47 1.401(3)
C46 C51 1.398(3)
C46 N2 1.439(3)
C47 C48 1.394(4)
C47 C52 1.514(4)
C48 H48 0.9500
C48 C49 1.366(4)
C49 H49 0.9500
C49 C50 1.375(4)
C50 H50 0.9500
C50 C51 1.399(4)
C52 H52 1.0000
C52 C53 1.528(4)
C52 C54 1.535(4)
C53 H53A 0.9800
C53 H53B 0.9800
C53 H53C 0.9800
C54 H54A 0.9800
C54 H54B 0.9800
C54 H54C 0.9800
N3 N4 1.377(3)
N4 N5 1.366(3)
C0AA H0AA 0.9800
C0AA H0AB 0.9800
C0AA H0AC 0.9800
C1AA H1AA 0.9800
C1AA H1AB 0.9800
C1AA H1AC 0.9800
C0AB H0AD 0.9800
C0AB H0AE 0.9800
C0AB H0AF 0.9800
C1AB H1AD 0.9800
C1AB H1AE 0.9800
C1AB H1AF 0.9800
